data_7159050
loop_
_publ_author_name
'Uvarova, Ekaterina S.'
'Kutasevich, Anton V.'
'Lipatov, Egor S.'
'Mityanov, Vitaly S.'

_publ_section_title
;
 Assembly of isoxazol-5-one with 2-unsubstituted imidazole <i>N</i>-oxides
 and aldehydes.
;
_journal_issue 3
_journal_name_full 'Organic &amp; biomolecular chemistry'
_journal_page_first 651
_journal_page_last 659
_journal_paper_doi 10.1039/d2ob02157a
_journal_volume 21
_journal_year 2023
_chemical_formula_moiety 'C25 H27 N3 O6'
_chemical_formula_sum 'C25 H27 N3 O6'
_chemical_formula_weight 465.49
_space_group_crystal_system triclinic
_space_group_IT_number 2
_space_group_name_Hall '-P 1'
_space_group_name_H-M_alt 'P -1'
_atom_sites_solution_hydrogens mixed
_audit_creation_date 2022-11-09
_audit_creation_method
;
Olex2 1.3
(compiled 2020.11.12 svn.r5f609507 for OlexSys, GUI svn.r6408)
;
_audit_update_record
;
2022-11-14 deposited with the CCDC.	2022-12-19 downloaded from the CCDC.
;
_cell_angle_alpha 70.4870(10)
_cell_angle_beta 84.7270(10)
_cell_angle_gamma 72.3400(10)
_cell_formula_units_Z 2
_cell_length_a 8.3902(2)
_cell_length_b 11.0278(2)
_cell_length_c 14.1048(3)
_cell_measurement_reflns_used 5116
_cell_measurement_temperature 100
_cell_measurement_theta_max 30.51
_cell_measurement_theta_min 2.55
_cell_volume 1172.06(4)
_computing_molecular_graphics 'Olex2 1.3 (Dolomanov et al., 2009)'
_computing_publication_material 'Olex2 1.3 (Dolomanov et al., 2009)'
_computing_structure_refinement 'XL  (Sheldrick, 2008)'
_diffrn_ambient_temperature 100
_diffrn_measured_fraction_theta_full 0.996
_diffrn_measured_fraction_theta_max 0.996
_diffrn_measurement_device_type 'Bruker Quest D8'
_diffrn_measurement_method '\f and \w scans'
_diffrn_radiation_type MoK\a
_diffrn_radiation_wavelength 0.71073
_diffrn_reflns_av_R_equivalents 0.0351
_diffrn_reflns_av_unetI/netI 0.0464
_diffrn_reflns_Laue_measured_fraction_full 0.996
_diffrn_reflns_Laue_measured_fraction_max 0.996
_diffrn_reflns_limit_h_max 9
_diffrn_reflns_limit_h_min -11
_diffrn_reflns_limit_k_max 15
_diffrn_reflns_limit_k_min -15
_diffrn_reflns_limit_l_max 18
_diffrn_reflns_limit_l_min -19
_diffrn_reflns_number 15851
_diffrn_reflns_point_group_measured_fraction_full 0.996
_diffrn_reflns_point_group_measured_fraction_max 0.996
_diffrn_reflns_theta_full 25.242
_diffrn_reflns_theta_max 28.998
_diffrn_reflns_theta_min 2.048
_exptl_absorpt_coefficient_mu 0.095
_exptl_absorpt_correction_T_max 0.8622
_exptl_absorpt_correction_T_min 0.8111
_exptl_absorpt_correction_type multi-scan
_exptl_absorpt_process_details
;
SADABS-2008/1 (Bruker,2008) was used for absorption correction.
wR2(int) was 0.1201 before and 0.0442 after correction.
The Ratio of minimum to maximum transmission is 0.9407.
The \l/2 correction factor is 0.0015.
;
_exptl_crystal_colour colourless
_exptl_crystal_colour_primary colourless
_exptl_crystal_density_diffrn 1.319
_exptl_crystal_description prism
_exptl_crystal_F_000 492
_exptl_crystal_size_max 0.2
_exptl_crystal_size_mid 0.1
_exptl_crystal_size_min 0.1
_refine_diff_density_max 0.302
_refine_diff_density_min -0.291
_refine_diff_density_rms 0.049
_refine_ls_extinction_method none
_refine_ls_goodness_of_fit_ref 1.019
_refine_ls_hydrogen_treatment constr
_refine_ls_matrix_type full
_refine_ls_number_parameters 313
_refine_ls_number_reflns 6209
_refine_ls_number_restraints 0
_refine_ls_restrained_S_all 1.019
_refine_ls_R_factor_all 0.0620
_refine_ls_R_factor_gt 0.0450
_refine_ls_shift/su_max 0.000
_refine_ls_shift/su_mean 0.000
_refine_ls_structure_factor_coef Fsqd
_refine_ls_weighting_details 'w=1/[\s^2^(Fo^2^)+(0.0450P)^2^+0.4351P] where P=(Fo^2^+2Fc^2^)/3'
_refine_ls_weighting_scheme calc
_refine_ls_wR_factor_gt 0.1017
_refine_ls_wR_factor_ref 0.1111
_reflns_Friedel_coverage 0.000
_reflns_number_gt 4844
_reflns_number_total 6209
_reflns_threshold_expression 'I > 2\s(I)'
_cod_data_source_file d2ob02157a2.cif
_cod_data_source_block uvar410
_cod_depositor_comments 'Adding full bibliography for 7159049--7159052.cif.'
_cod_database_code 7159050
_shelxl_version_number 2014/6
_shelx_space_group_comment
;
The symmetry employed for this shelxl refinement is uniquely defined
by the following loop, which should always be used as a source of
symmetry information in preference to the above space-group names.
They are only intended as comments.
;
_shelx_estimated_absorpt_t_max 0.991
_shelx_estimated_absorpt_t_min 0.981
_olex2_refinement_description
;
1. Fixed Uiso
 At 1.2 times of:
  All C(H) groups, All O(H) groups
 At 1.5 times of:
  All C(H,H,H) groups
2.a Riding coordinates:
 O2(H2)
2.b Ternary CH refined with riding coordinates:
 C19(H19)
2.c Aromatic/amide H refined with riding coordinates:
 C1(H1), C2(H2A), C3(H3), C5(H5), C6(H6), C7(H7), C8(H8)
2.d Idealised Me refined as rotating group:
 C20(H20A,H20B,H20C), C21(H21A,H21B,H21C), C22(H22A,H22B,H22C), C23(H23A,H23B,
 H23C), C24(H24A,H24B,H24C), C25(H25A,H25B,H25C)
;
_olex2_submission_special_instructions 'No special instructions were received'

loop_
_space_group_symop_operation_xyz
'x, y, z'
'-x, -y, -z'

loop_
_atom_site_label
_atom_site_type_symbol
_atom_site_fract_x
_atom_site_fract_y
_atom_site_fract_z
_atom_site_U_iso_or_equiv
_atom_site_adp_type
_atom_site_occupancy
_atom_site_site_symmetry_order
_atom_site_calc_flag
_atom_site_refinement_flags_posn
_atom_site_refinement_flags_adp
_atom_site_refinement_flags_occupancy
_atom_site_disorder_assembly
_atom_site_disorder_group
O1 O 0.64111(12) 0.28176(10) 0.38952(8) 0.0229(2) Uani 1 1 d . . . . .
O2 O 0.39206(12) 0.46652(9) 0.39103(7) 0.0176(2) Uani 1 1 d . . . . .
H2 H 0.4899 0.3970 0.3933 0.021 Uiso 1 1 d R U . . .
O3 O 0.73947(12) 0.08682(10) 0.35689(8) 0.0211(2) Uani 1 1 d . . . . .
O4 O 0.14760(13) 0.77758(10) -0.02095(7) 0.0227(2) Uani 1 1 d . . . . .
O5 O -0.09558(12) 0.67041(10) 0.06222(7) 0.0216(2) Uani 1 1 d . . . . .
O6 O -0.02588(11) 0.43077(10) 0.22787(7) 0.0172(2) Uani 1 1 d . . . . .
N1 N 0.68335(14) 0.00237(12) 0.31845(9) 0.0195(2) Uani 1 1 d . . . . .
N2 N 0.28326(13) 0.39459(11) 0.43668(8) 0.0141(2) Uani 1 1 d . . . . .
N3 N 0.12995(13) 0.26211(11) 0.46738(8) 0.0140(2) Uani 1 1 d . . . . .
C1 C 0.24484(19) -0.11204(15) 0.17314(11) 0.0227(3) Uani 1 1 d . . . . .
H1 H 0.1817 -0.1519 0.1465 0.027 Uiso 1 1 calc R U . . .
C2 C 0.22227(18) 0.02523(15) 0.13443(11) 0.0221(3) Uani 1 1 d . . . . .
H2A H 0.1437 0.0793 0.0815 0.026 Uiso 1 1 calc R U . . .
C3 C 0.31436(17) 0.08381(14) 0.17294(10) 0.0182(3) Uani 1 1 d . . . . .
H3 H 0.3003 0.1777 0.1452 0.022 Uiso 1 1 calc R U . . .
C4 C 0.42787(16) 0.00553(13) 0.25230(10) 0.0159(3) Uani 1 1 d . . . . .
C5 C 0.44926(17) -0.13294(14) 0.29054(10) 0.0195(3) Uani 1 1 d . . . . .
H5 H 0.5261 -0.1873 0.3443 0.023 Uiso 1 1 calc R U . . .
C6 C 0.35924(18) -0.19166(14) 0.25064(11) 0.0225(3) Uani 1 1 d . . . . .
H6 H 0.3758 -0.2860 0.2762 0.027 Uiso 1 1 calc R U . . .
C7 C 0.39142(17) 0.46763(13) 0.16705(10) 0.0174(3) Uani 1 1 d . . . . .
H7 H 0.5036 0.4211 0.1895 0.021 Uiso 1 1 calc R U . . .
C8 C 0.35924(17) 0.58762(14) 0.08709(10) 0.0184(3) Uani 1 1 d . . . . .
H8 H 0.4485 0.6219 0.0552 0.022 Uiso 1 1 calc R U . . .
C9 C 0.19518(17) 0.65692(13) 0.05424(9) 0.0173(3) Uani 1 1 d . . . . .
C10 C 0.06478(16) 0.60418(13) 0.10002(10) 0.0163(3) Uani 1 1 d . . . . .
C11 C 0.10049(16) 0.48355(13) 0.17937(9) 0.0145(3) Uani 1 1 d . . . . .
C12 C 0.26472(16) 0.41435(13) 0.21475(9) 0.0139(2) Uani 1 1 d . . . . .
C13 C 0.52492(16) 0.06646(13) 0.29501(10) 0.0157(3) Uani 1 1 d . . . . .
C14 C 0.47004(16) 0.19028(13) 0.31508(10) 0.0150(3) Uani 1 1 d . . . . .
C15 C 0.60987(16) 0.19791(13) 0.35527(10) 0.0175(3) Uani 1 1 d . . . . .
C16 C 0.11057(16) 0.31321(13) 0.54683(10) 0.0153(3) Uani 1 1 d . . . . .
C17 C 0.20867(16) 0.39637(13) 0.52778(10) 0.0155(3) Uani 1 1 d . . . . .
C18 C 0.23607(15) 0.31382(13) 0.40008(9) 0.0136(2) Uani 1 1 d . . . . .
C19 C 0.29458(15) 0.28445(13) 0.30385(9) 0.0134(2) Uani 1 1 d . . . . .
H19 H 0.2209 0.2345 0.2920 0.016 Uiso 1 1 calc R U . . .
C20 C 0.04737(17) 0.16695(14) 0.45871(10) 0.0185(3) Uani 1 1 d . . . . .
H20A H -0.0549 0.2163 0.4180 0.028 Uiso 1 1 calc R U . . .
H20B H 0.0188 0.1153 0.5259 0.028 Uiso 1 1 calc R U . . .
H20C H 0.1228 0.1055 0.4264 0.028 Uiso 1 1 calc R U . . .
C21 C 0.24576(18) 0.47644(14) 0.58466(10) 0.0197(3) Uani 1 1 d . . . . .
H21A H 0.3544 0.4289 0.6189 0.029 Uiso 1 1 calc R U . . .
H21B H 0.1584 0.4889 0.6346 0.029 Uiso 1 1 calc R U . . .
H21C H 0.2489 0.5644 0.5380 0.029 Uiso 1 1 calc R U . . .
C22 C -0.00109(17) 0.27707(14) 0.63327(10) 0.0209(3) Uani 1 1 d . . . . .
H22A H -0.1116 0.2888 0.6081 0.031 Uiso 1 1 calc R U . . .
H22B H -0.0119 0.3355 0.6742 0.031 Uiso 1 1 calc R U . . .
H22C H 0.0468 0.1831 0.6744 0.031 Uiso 1 1 calc R U . . .
C23 C -0.2033(2) 0.74143(18) 0.12290(12) 0.0364(4) Uani 1 1 d . . . . .
H23A H -0.1515 0.8035 0.1351 0.055 Uiso 1 1 calc R U . . .
H23B H -0.2217 0.6772 0.1873 0.055 Uiso 1 1 calc R U . . .
H23C H -0.3108 0.7923 0.0880 0.055 Uiso 1 1 calc R U . . .
C24 C -0.10471(19) 0.38055(16) 0.16857(11) 0.0250(3) Uani 1 1 d . . . . .
H24A H -0.1718 0.4562 0.1147 0.037 Uiso 1 1 calc R U . . .
H24B H -0.1772 0.3301 0.2116 0.037 Uiso 1 1 calc R U . . .
H24C H -0.0187 0.3213 0.1391 0.037 Uiso 1 1 calc R U . . .
C25 C 0.2764(2) 0.83246(16) -0.07399(11) 0.0288(3) Uani 1 1 d . . . . .
H25A H 0.2264 0.9153 -0.1286 0.043 Uiso 1 1 calc R U . . .
H25B H 0.3543 0.7672 -0.1021 0.043 Uiso 1 1 calc R U . . .
H25C H 0.3369 0.8526 -0.0276 0.043 Uiso 1 1 calc R U . . .

loop_
_atom_site_aniso_label
_atom_site_aniso_U_11
_atom_site_aniso_U_22
_atom_site_aniso_U_33
_atom_site_aniso_U_23
_atom_site_aniso_U_13
_atom_site_aniso_U_12
O1 0.0152(5) 0.0223(5) 0.0343(6) -0.0131(4) -0.0044(4) -0.0042(4)
O2 0.0151(4) 0.0152(5) 0.0239(5) -0.0060(4) 0.0020(4) -0.0071(4)
O3 0.0141(5) 0.0181(5) 0.0291(5) -0.0073(4) -0.0045(4) -0.0008(4)
O4 0.0277(5) 0.0172(5) 0.0176(5) 0.0013(4) -0.0015(4) -0.0058(4)
O5 0.0165(5) 0.0234(5) 0.0184(5) -0.0039(4) -0.0042(4) 0.0014(4)
O6 0.0130(4) 0.0224(5) 0.0154(4) -0.0048(4) 0.0004(3) -0.0052(4)
N1 0.0166(6) 0.0147(6) 0.0256(6) -0.0061(5) -0.0019(4) -0.0022(4)
N2 0.0126(5) 0.0126(5) 0.0167(5) -0.0040(4) -0.0002(4) -0.0039(4)
N3 0.0111(5) 0.0129(5) 0.0158(5) -0.0024(4) -0.0012(4) -0.0026(4)
C1 0.0231(7) 0.0236(7) 0.0260(7) -0.0129(6) 0.0021(6) -0.0082(6)
C2 0.0239(7) 0.0219(7) 0.0192(7) -0.0070(6) -0.0030(5) -0.0035(6)
C3 0.0212(7) 0.0136(6) 0.0173(6) -0.0041(5) -0.0004(5) -0.0023(5)
C4 0.0156(6) 0.0140(6) 0.0167(6) -0.0052(5) 0.0024(5) -0.0028(5)
C5 0.0187(6) 0.0137(6) 0.0218(7) -0.0031(5) -0.0008(5) -0.0012(5)
C6 0.0240(7) 0.0142(7) 0.0289(7) -0.0075(6) 0.0031(6) -0.0055(6)
C7 0.0142(6) 0.0161(6) 0.0210(6) -0.0061(5) -0.0010(5) -0.0029(5)
C8 0.0186(6) 0.0180(7) 0.0190(6) -0.0052(5) 0.0035(5) -0.0075(5)
C9 0.0240(7) 0.0143(6) 0.0126(6) -0.0039(5) -0.0006(5) -0.0042(5)
C10 0.0150(6) 0.0172(7) 0.0147(6) -0.0057(5) -0.0023(5) -0.0003(5)
C11 0.0136(6) 0.0166(6) 0.0137(6) -0.0063(5) 0.0018(4) -0.0039(5)
C12 0.0149(6) 0.0115(6) 0.0143(6) -0.0049(5) -0.0004(4) -0.0015(5)
C13 0.0161(6) 0.0126(6) 0.0153(6) -0.0016(5) 0.0003(5) -0.0029(5)
C14 0.0126(6) 0.0140(6) 0.0166(6) -0.0041(5) 0.0000(5) -0.0023(5)
C15 0.0130(6) 0.0152(6) 0.0211(6) -0.0039(5) -0.0015(5) -0.0014(5)
C16 0.0121(6) 0.0144(6) 0.0150(6) -0.0026(5) -0.0029(4) 0.0011(5)
C17 0.0142(6) 0.0138(6) 0.0151(6) -0.0040(5) -0.0029(5) 0.0005(5)
C18 0.0102(5) 0.0126(6) 0.0158(6) -0.0026(5) -0.0023(4) -0.0016(5)
C19 0.0113(6) 0.0121(6) 0.0165(6) -0.0044(5) -0.0019(4) -0.0027(5)
C20 0.0154(6) 0.0176(7) 0.0230(7) -0.0043(5) -0.0008(5) -0.0076(5)
C21 0.0208(7) 0.0169(7) 0.0200(7) -0.0074(5) -0.0044(5) -0.0008(5)
C22 0.0172(6) 0.0213(7) 0.0179(6) -0.0028(5) 0.0016(5) -0.0011(5)
C23 0.0256(8) 0.0410(10) 0.0246(8) -0.0074(7) -0.0018(6) 0.0129(7)
C24 0.0215(7) 0.0315(8) 0.0250(7) -0.0074(6) -0.0022(6) -0.0132(6)
C25 0.0387(9) 0.0214(8) 0.0215(7) -0.0007(6) 0.0075(6) -0.0107(7)

loop_
_atom_type_symbol
_atom_type_description
_atom_type_scat_dispersion_real
_atom_type_scat_dispersion_imag
_atom_type_scat_source
C C 0.0033 0.0016 'International Tables Vol C Tables 4.2.6.8 and 6.1.1.4'
H H 0.0000 0.0000 'International Tables Vol C Tables 4.2.6.8 and 6.1.1.4'
N N 0.0061 0.0033 'International Tables Vol C Tables 4.2.6.8 and 6.1.1.4'
O O 0.0106 0.0060 'International Tables Vol C Tables 4.2.6.8 and 6.1.1.4'

loop_
_geom_angle_atom_site_label_1
_geom_angle_atom_site_label_2
_geom_angle_atom_site_label_3
_geom_angle
_geom_angle_site_symmetry_1
_geom_angle_site_symmetry_3
_geom_angle_publ_flag
N2 O2 H2 100.5 . . ?
C15 O3 N1 109.33(10) . . ?
C9 O4 C25 117.64(12) . . ?
C10 O5 C23 114.59(11) . . ?
C11 O6 C24 114.41(10) . . ?
C13 N1 O3 104.73(10) . . ?
O2 N2 C17 123.73(11) . . ?
C18 N2 O2 124.94(11) . . ?
C18 N2 C17 111.33(11) . . ?
C16 N3 C20 125.06(11) . . ?
C18 N3 C16 109.43(11) . . ?
C18 N3 C20 125.51(11) . . ?
C2 C1 H1 119.8 . . ?
C2 C1 C6 120.33(14) . . ?
C6 C1 H1 119.8 . . ?
C1 C2 H2A 120.0 . . ?
C1 C2 C3 120.02(13) . . ?
C3 C2 H2A 120.0 . . ?
C2 C3 H3 119.8 . . ?
C2 C3 C4 120.42(13) . . ?
C4 C3 H3 119.8 . . ?
C3 C4 C13 121.11(12) . . ?
C5 C4 C3 118.85(13) . . ?
C5 C4 C13 120.04(12) . . ?
C4 C5 H5 119.7 . . ?
C6 C5 C4 120.60(13) . . ?
C6 C5 H5 119.7 . . ?
C1 C6 H6 120.1 . . ?
C5 C6 C1 119.75(13) . . ?
C5 C6 H6 120.1 . . ?
C8 C7 H7 119.1 . . ?
C12 C7 H7 119.1 . . ?
C12 C7 C8 121.85(12) . . ?
C7 C8 H8 120.3 . . ?
C9 C8 C7 119.43(13) . . ?
C9 C8 H8 120.3 . . ?
O4 C9 C8 124.76(13) . . ?
O4 C9 C10 115.30(12) . . ?
C8 C9 C10 119.93(12) . . ?
O5 C10 C9 118.89(12) . . ?
O5 C10 C11 121.57(12) . . ?
C11 C10 C9 119.48(12) . . ?
O6 C11 C10 120.85(11) . . ?
O6 C11 C12 117.94(11) . . ?
C10 C11 C12 121.17(12) . . ?
C7 C12 C11 118.12(12) . . ?
C7 C12 C19 123.41(11) . . ?
C11 C12 C19 118.47(12) . . ?
N1 C13 C4 118.79(12) . . ?
N1 C13 C14 113.03(12) . . ?
C14 C13 C4 128.17(12) . . ?
C13 C14 C19 127.11(12) . . ?
C15 C14 C13 104.22(11) . . ?
C15 C14 C19 128.44(12) . . ?
O1 C15 O3 116.31(11) . . ?
O1 C15 C14 135.01(12) . . ?
O3 C15 C14 108.68(12) . . ?
N3 C16 C22 122.74(12) . . ?
C17 C16 N3 107.22(12) . . ?
C17 C16 C22 130.03(12) . . ?
N2 C17 C21 121.22(12) . . ?
C16 C17 N2 105.70(11) . . ?
C16 C17 C21 133.06(13) . . ?
N2 C18 N3 106.30(11) . . ?
N2 C18 C19 126.31(12) . . ?
N3 C18 C19 127.37(12) . . ?
C12 C19 H19 106.1 . . ?
C14 C19 C12 115.69(11) . . ?
C14 C19 H19 106.1 . . ?
C18 C19 C12 110.85(10) . . ?
C18 C19 C14 111.23(10) . . ?
C18 C19 H19 106.1 . . ?
N3 C20 H20A 109.5 . . ?
N3 C20 H20B 109.5 . . ?
N3 C20 H20C 109.5 . . ?
H20A C20 H20B 109.5 . . ?
H20A C20 H20C 109.5 . . ?
H20B C20 H20C 109.5 . . ?
C17 C21 H21A 109.5 . . ?
C17 C21 H21B 109.5 . . ?
C17 C21 H21C 109.5 . . ?
H21A C21 H21B 109.5 . . ?
H21A C21 H21C 109.5 . . ?
H21B C21 H21C 109.5 . . ?
C16 C22 H22A 109.5 . . ?
C16 C22 H22B 109.5 . . ?
C16 C22 H22C 109.5 . . ?
H22A C22 H22B 109.5 . . ?
H22A C22 H22C 109.5 . . ?
H22B C22 H22C 109.5 . . ?
O5 C23 H23A 109.5 . . ?
O5 C23 H23B 109.5 . . ?
O5 C23 H23C 109.5 . . ?
H23A C23 H23B 109.5 . . ?
H23A C23 H23C 109.5 . . ?
H23B C23 H23C 109.5 . . ?
O6 C24 H24A 109.5 . . ?
O6 C24 H24B 109.5 . . ?
O6 C24 H24C 109.5 . . ?
H24A C24 H24B 109.5 . . ?
H24A C24 H24C 109.5 . . ?
H24B C24 H24C 109.5 . . ?
O4 C25 H25A 109.5 . . ?
O4 C25 H25B 109.5 . . ?
O4 C25 H25C 109.5 . . ?
H25A C25 H25B 109.5 . . ?
H25A C25 H25C 109.5 . . ?
H25B C25 H25C 109.5 . . ?

loop_
_geom_bond_atom_site_label_1
_geom_bond_atom_site_label_2
_geom_bond_distance
_geom_bond_site_symmetry_2
_geom_bond_publ_flag
O1 C15 1.2751(17) . ?
O2 H2 0.9321 . ?
O2 N2 1.3664(14) . ?
O3 N1 1.4260(15) . ?
O3 C15 1.3643(16) . ?
O4 C9 1.3665(16) . ?
O4 C25 1.4282(19) . ?
O5 C10 1.3797(15) . ?
O5 C23 1.4280(18) . ?
O6 C11 1.3806(16) . ?
O6 C24 1.4412(17) . ?
N1 C13 1.3155(17) . ?
N2 C17 1.3802(16) . ?
N2 C18 1.3324(16) . ?
N3 C16 1.3903(16) . ?
N3 C18 1.3453(17) . ?
N3 C20 1.4624(17) . ?
C1 H1 0.9500 . ?
C1 C2 1.385(2) . ?
C1 C6 1.388(2) . ?
C2 H2A 0.9500 . ?
C2 C3 1.387(2) . ?
C3 H3 0.9500 . ?
C3 C4 1.3989(18) . ?
C4 C5 1.3987(19) . ?
C4 C13 1.4731(19) . ?
C5 H5 0.9500 . ?
C5 C6 1.387(2) . ?
C6 H6 0.9500 . ?
C7 H7 0.9500 . ?
C7 C8 1.3922(19) . ?
C7 C12 1.3826(19) . ?
C8 H8 0.9500 . ?
C8 C9 1.3914(19) . ?
C9 C10 1.3992(19) . ?
C10 C11 1.3918(18) . ?
C11 C12 1.4015(17) . ?
C12 C19 1.5270(17) . ?
C13 C14 1.4176(18) . ?
C14 C15 1.3852(18) . ?
C14 C19 1.5087(17) . ?
C16 C17 1.3577(19) . ?
C16 C22 1.4883(19) . ?
C17 C21 1.4853(18) . ?
C18 C19 1.5044(17) . ?
C19 H19 1.0000 . ?
C20 H20A 0.9800 . ?
C20 H20B 0.9800 . ?
C20 H20C 0.9800 . ?
C21 H21A 0.9800 . ?
C21 H21B 0.9800 . ?
C21 H21C 0.9800 . ?
C22 H22A 0.9800 . ?
C22 H22B 0.9800 . ?
C22 H22C 0.9800 . ?
C23 H23A 0.9800 . ?
C23 H23B 0.9800 . ?
C23 H23C 0.9800 . ?
C24 H24A 0.9800 . ?
C24 H24B 0.9800 . ?
C24 H24C 0.9800 . ?
C25 H25A 0.9800 . ?
C25 H25B 0.9800 . ?
C25 H25C 0.9800 . ?

loop_
_geom_torsion_atom_site_label_1
_geom_torsion_atom_site_label_2
_geom_torsion_atom_site_label_3
_geom_torsion_atom_site_label_4
_geom_torsion
_geom_torsion_site_symmetry_1
_geom_torsion_site_symmetry_2
_geom_torsion_site_symmetry_3
_geom_torsion_site_symmetry_4
_geom_torsion_publ_flag
O2 N2 C17 C16 179.87(10) . . . . ?
O2 N2 C17 C21 -1.39(18) . . . . ?
O2 N2 C18 N3 179.67(10) . . . . ?
O2 N2 C18 C19 1.15(19) . . . . ?
O3 N1 C13 C4 179.91(11) . . . . ?
O3 N1 C13 C14 0.19(15) . . . . ?
O4 C9 C10 O5 4.69(17) . . . . ?
O4 C9 C10 C11 -178.15(11) . . . . ?
O5 C10 C11 O6 -4.69(19) . . . . ?
O5 C10 C11 C12 177.53(11) . . . . ?
O6 C11 C12 C7 -179.33(11) . . . . ?
O6 C11 C12 C19 0.58(17) . . . . ?
N1 O3 C15 O1 178.70(11) . . . . ?
N1 O3 C15 C14 -1.03(15) . . . . ?
N1 C13 C14 C15 -0.80(16) . . . . ?
N1 C13 C14 C19 -175.65(12) . . . . ?
N2 C18 C19 C12 -55.09(16) . . . . ?
N2 C18 C19 C14 75.13(16) . . . . ?
N3 C16 C17 N2 0.70(13) . . . . ?
N3 C16 C17 C21 -177.82(13) . . . . ?
N3 C18 C19 C12 126.70(13) . . . . ?
N3 C18 C19 C14 -103.08(14) . . . . ?
C1 C2 C3 C4 -1.3(2) . . . . ?
C2 C1 C6 C5 1.1(2) . . . . ?
C2 C3 C4 C5 1.3(2) . . . . ?
C2 C3 C4 C13 -179.14(12) . . . . ?
C3 C4 C5 C6 -0.1(2) . . . . ?
C3 C4 C13 N1 -139.00(14) . . . . ?
C3 C4 C13 C14 40.7(2) . . . . ?
C4 C5 C6 C1 -1.1(2) . . . . ?
C4 C13 C14 C15 179.51(13) . . . . ?
C4 C13 C14 C19 4.7(2) . . . . ?
C5 C4 C13 N1 40.53(18) . . . . ?
C5 C4 C13 C14 -139.80(14) . . . . ?
C6 C1 C2 C3 0.1(2) . . . . ?
C7 C8 C9 O4 177.63(12) . . . . ?
C7 C8 C9 C10 -1.5(2) . . . . ?
C7 C12 C19 C14 -21.23(18) . . . . ?
C7 C12 C19 C18 106.60(14) . . . . ?
C8 C7 C12 C11 1.04(19) . . . . ?
C8 C7 C12 C19 -178.86(12) . . . . ?
C8 C9 C10 O5 -176.09(12) . . . . ?
C8 C9 C10 C11 1.07(19) . . . . ?
C9 C10 C11 O6 178.23(11) . . . . ?
C9 C10 C11 C12 0.45(19) . . . . ?
C10 C11 C12 C7 -1.49(19) . . . . ?
C10 C11 C12 C19 178.42(11) . . . . ?
C11 C12 C19 C14 158.87(11) . . . . ?
C11 C12 C19 C18 -73.30(14) . . . . ?
C12 C7 C8 C9 0.4(2) . . . . ?
C13 C4 C5 C6 -179.67(12) . . . . ?
C13 C14 C15 O1 -178.57(16) . . . . ?
C13 C14 C15 O3 1.08(15) . . . . ?
C13 C14 C19 C12 -106.99(15) . . . . ?
C13 C14 C19 C18 125.37(14) . . . . ?
C15 O3 N1 C13 0.51(14) . . . . ?
C15 C14 C19 C12 79.38(17) . . . . ?
C15 C14 C19 C18 -48.26(18) . . . . ?
C16 N3 C18 N2 0.46(13) . . . . ?
C16 N3 C18 C19 178.96(11) . . . . ?
C17 N2 C18 N3 -0.02(14) . . . . ?
C17 N2 C18 C19 -178.54(11) . . . . ?
C18 N2 C17 C16 -0.44(14) . . . . ?
C18 N2 C17 C21 178.30(11) . . . . ?
C18 N3 C16 C17 -0.74(14) . . . . ?
C18 N3 C16 C22 179.09(11) . . . . ?
C19 C14 C15 O1 -3.8(3) . . . . ?
C19 C14 C15 O3 175.84(12) . . . . ?
C20 N3 C16 C17 179.28(11) . . . . ?
C20 N3 C16 C22 -0.88(19) . . . . ?
C20 N3 C18 N2 -179.56(11) . . . . ?
C20 N3 C18 C19 -1.06(19) . . . . ?
C22 C16 C17 N2 -179.12(12) . . . . ?
C22 C16 C17 C21 2.4(2) . . . . ?
C23 O5 C10 C9 -106.32(15) . . . . ?
C23 O5 C10 C11 76.58(17) . . . . ?
C24 O6 C11 C10 70.14(15) . . . . ?
C24 O6 C11 C12 -112.01(13) . . . . ?
C25 O4 C9 C8 4.19(19) . . . . ?
C25 O4 C9 C10 -176.64(12) . . . . ?
